data_7207893
loop_
_publ_author_name
'Li, Jian'
'Liu, Yuejin'
'Li, Chunju'
'Jie, Haohua'
'Jia, Xueshun'

_publ_section_title
;
 Atom-economical synthesis of the functionalized spirocyclic
 oxindole-butenolide via three-component [2 + 2 + 1] cycloaddition
 strategy
;
_journal_issue 5
_journal_name_full 'Green Chemistry'
_journal_page_first 1314
_journal_paper_doi 10.1039/c2gc00015f
_journal_volume 14
_journal_year 2012
_chemical_formula_sum 'C15 H13 N O5'
_chemical_formula_weight 287.26
_chemical_name_systematic
;
?
;
_space_group_IT_number 14
_symmetry_cell_setting monoclinic
_symmetry_space_group_name_Hall '-P 2yn'
_symmetry_space_group_name_H-M 'P 1 21/n 1'
_atom_sites_solution_hydrogens geom
_atom_sites_solution_primary direct
_atom_sites_solution_secondary difmap
_audit_creation_method SHELXL-97
_cell_angle_alpha 90.00
_cell_angle_beta 104.714(3)
_cell_angle_gamma 90.00
_cell_formula_units_Z 4
_cell_length_a 9.394(3)
_cell_length_b 9.114(2)
_cell_length_c 16.558(4)
_cell_measurement_reflns_used 2113
_cell_measurement_temperature 296(2)
_cell_measurement_theta_max 22.95
_cell_measurement_theta_min 2.28
_cell_volume 1371.2(6)
_computing_cell_refinement 'Bruker SAINT'
_computing_data_collection 'Bruker APEX2'
_computing_data_reduction 'Bruker SAINT'
_computing_molecular_graphics 'Bruker SHELXTL'
_computing_publication_material 'Bruker SHELXTL'
_computing_structure_refinement 'SHELXL-97 (Sheldrick, 2008)'
_computing_structure_solution 'SHELXS-97 (Sheldrick, 2008)'
_diffrn_ambient_temperature 296(2)
_diffrn_measured_fraction_theta_full 1.000
_diffrn_measured_fraction_theta_max 1.000
_diffrn_measurement_device_type 'Bruker APEX-II CCD'
_diffrn_measurement_method '\f and \w scans'
_diffrn_radiation_monochromator graphite
_diffrn_radiation_source 'fine-focus sealed tube'
_diffrn_radiation_type MoK\a
_diffrn_radiation_wavelength 0.71073
_diffrn_reflns_av_R_equivalents 0.0274
_diffrn_reflns_av_sigmaI/netI 0.0294
_diffrn_reflns_limit_h_max 11
_diffrn_reflns_limit_h_min -11
_diffrn_reflns_limit_k_max 10
_diffrn_reflns_limit_k_min -7
_diffrn_reflns_limit_l_max 19
_diffrn_reflns_limit_l_min -19
_diffrn_reflns_number 6888
_diffrn_reflns_theta_full 25.05
_diffrn_reflns_theta_max 25.05
_diffrn_reflns_theta_min 2.28
_exptl_absorpt_coefficient_mu 0.106
_exptl_absorpt_correction_T_max 0.9895
_exptl_absorpt_correction_T_min 0.9791
_exptl_absorpt_correction_type multi-scan
_exptl_absorpt_process_details sadabs
_exptl_crystal_density_diffrn 1.391
_exptl_crystal_density_method 'not measured'
_exptl_crystal_F_000 600
_exptl_crystal_size_max 0.20
_exptl_crystal_size_mid 0.10
_exptl_crystal_size_min 0.10
_refine_diff_density_max 0.168
_refine_diff_density_min -0.175
_refine_diff_density_rms 0.035
_refine_ls_extinction_coef 0.049(3)
_refine_ls_extinction_expression Fc^*^=kFc[1+0.001xFc^2^\l^3^/sin(2\q)]^-1/4^
_refine_ls_extinction_method SHELXL
_refine_ls_goodness_of_fit_ref 1.058
_refine_ls_hydrogen_treatment constr
_refine_ls_matrix_type full
_refine_ls_number_parameters 193
_refine_ls_number_reflns 2429
_refine_ls_number_restraints 0
_refine_ls_restrained_S_all 1.058
_refine_ls_R_factor_all 0.0502
_refine_ls_R_factor_gt 0.0369
_refine_ls_shift/su_max 0.000
_refine_ls_shift/su_mean 0.000
_refine_ls_structure_factor_coef Fsqd
_refine_ls_weighting_details 'calc w=1/[\s^2^(Fo^2^)+(0.0415P)^2^+0.2648P] where P=(Fo^2^+2Fc^2^)/3'
_refine_ls_weighting_scheme calc
_refine_ls_wR_factor_gt 0.0893
_refine_ls_wR_factor_ref 0.0982
_reflns_number_gt 1889
_reflns_number_total 2429
_reflns_threshold_expression >2sigma(I)
_cod_data_source_file c2gc00015f.txt
_cod_data_source_block 110527b_0m
_cod_depositor_comments
;
The following automatic conversions were performed:

'_symmetry_cell_setting' value 'Monoclinic' changed to 'monoclinic'
according to /home/saulius/struct/CIF-dictionaries/cif_core.dic
dictionary named 'cif_core.dic' version 2.4.1 from 2010-06-29.

Automatic conversion script
Id: cif_fix_values 1715 2011-07-08 13:25:40Z adriana 
;
_cod_original_cell_volume 1371.3(6)
_cod_original_sg_symbol_H-M P2(1)/n
_cod_database_code 7207893

loop_
_symmetry_equiv_pos_as_xyz
'x, y, z'
'-x+1/2, y+1/2, -z+1/2'
'-x, -y, -z'
'x-1/2, -y-1/2, z-1/2'

loop_
_atom_site_label
_atom_site_type_symbol
_atom_site_fract_x
_atom_site_fract_y
_atom_site_fract_z
_atom_site_U_iso_or_equiv
_atom_site_adp_type
_atom_site_occupancy
_atom_site_symmetry_multiplicity
_atom_site_calc_flag
_atom_site_refinement_flags
C1 C 1.07670(17) 0.67222(17) 0.29642(10) 0.0401(4) Uani 1 1 d .
C2 C 1.20148(18) 0.6695(2) 0.36149(11) 0.0488(4) Uani 1 1 d .
H2 H 1.2815 0.6105 0.3599 0.059 Uiso 1 1 calc R
C3 C 1.20264(19) 0.7587(2) 0.42949(11) 0.0548(5) Uani 1 1 d .
H3 H 1.2854 0.7596 0.4745 0.066 Uiso 1 1 calc R
C4 C 1.0847(2) 0.8457(2) 0.43209(11) 0.0562(5) Uani 1 1 d .
H4 H 1.0887 0.9045 0.4785 0.067 Uiso 1 1 calc R
C5 C 0.95926(19) 0.84692(19) 0.36605(10) 0.0487(4) Uani 1 1 d .
H5 H 0.8790 0.9055 0.3677 0.058 Uiso 1 1 calc R
C6 C 0.95692(16) 0.75923(17) 0.29829(9) 0.0396(4) Uani 1 1 d .
C7 C 0.83876(16) 0.73194(17) 0.21967(9) 0.0401(4) Uani 1 1 d .
C8 C 0.91161(18) 0.61610(18) 0.17419(10) 0.0442(4) Uani 1 1 d .
C9 C 0.58726(18) 0.7440(2) 0.19886(11) 0.0483(4) Uani 1 1 d .
C10 C 0.63301(18) 0.86381(19) 0.15255(10) 0.0463(4) Uani 1 1 d .
H10 H 0.5705 0.9322 0.1198 0.056 Uiso 1 1 calc R
C11 C 0.77701(16) 0.85954(17) 0.16454(9) 0.0383(4) Uani 1 1 d .
C12 C 0.87305(18) 0.95462(18) 0.12907(10) 0.0429(4) Uani 1 1 d .
C13 C 0.8815(2) 1.1675(2) 0.04854(13) 0.0697(6) Uani 1 1 d .
H13A H 0.9573 1.1182 0.0284 0.084 Uiso 1 1 calc R
H13B H 0.9287 1.2369 0.0914 0.084 Uiso 1 1 calc R
C14 C 0.7807(3) 1.2450(3) -0.02042(14) 0.0843(7) Uani 1 1 d .
H14A H 0.7408 1.1771 -0.0647 0.126 Uiso 1 1 calc R
H14B H 0.8332 1.3210 -0.0408 0.126 Uiso 1 1 calc R
H14C H 0.7021 1.2877 -0.0009 0.126 Uiso 1 1 calc R
C15 C 1.15337(19) 0.4925(2) 0.19884(12) 0.0567(5) Uani 1 1 d .
H15A H 1.1127 0.4557 0.1435 0.085 Uiso 1 1 calc R
H15B H 1.1745 0.4120 0.2374 0.085 Uiso 1 1 calc R
H15C H 1.2425 0.5452 0.2004 0.085 Uiso 1 1 calc R
N1 N 1.04804(14) 0.59043(15) 0.22194(8) 0.0440(4) Uani 1 1 d .
O1 O 0.71011(11) 0.66639(13) 0.23727(7) 0.0488(3) Uani 1 1 d .
O2 O 0.46899(13) 0.71005(16) 0.20681(9) 0.0709(4) Uani 1 1 d .
O3 O 0.85219(14) 0.55966(14) 0.10783(8) 0.0620(4) Uani 1 1 d .
O4 O 0.79817(12) 1.06072(13) 0.08298(7) 0.0526(3) Uani 1 1 d .
O5 O 1.00250(13) 0.93314(15) 0.14056(8) 0.0634(4) Uani 1 1 d .

loop_
_atom_site_aniso_label
_atom_site_aniso_U_11
_atom_site_aniso_U_22
_atom_site_aniso_U_33
_atom_site_aniso_U_23
_atom_site_aniso_U_13
_atom_site_aniso_U_12
C1 0.0388(8) 0.0371(9) 0.0432(9) 0.0031(7) 0.0085(7) -0.0013(7)
C2 0.0393(9) 0.0524(11) 0.0523(11) 0.0065(8) 0.0074(8) 0.0045(8)
C3 0.0490(10) 0.0634(12) 0.0455(10) 0.0051(9) 0.0000(8) -0.0001(9)
C4 0.0625(12) 0.0614(12) 0.0416(10) -0.0046(9) 0.0072(9) 0.0020(10)
C5 0.0503(10) 0.0490(11) 0.0466(10) -0.0001(8) 0.0119(8) 0.0083(8)
C6 0.0388(8) 0.0389(9) 0.0398(9) 0.0051(7) 0.0073(7) 0.0013(7)
C7 0.0362(8) 0.0397(9) 0.0430(9) 0.0037(7) 0.0079(7) -0.0008(7)
C8 0.0458(9) 0.0389(9) 0.0458(10) -0.0005(8) 0.0075(8) -0.0010(8)
C9 0.0385(9) 0.0502(11) 0.0549(11) -0.0009(8) 0.0095(8) -0.0011(8)
C10 0.0420(9) 0.0438(10) 0.0496(10) 0.0038(8) 0.0050(8) 0.0050(7)
C11 0.0382(8) 0.0376(9) 0.0373(8) -0.0023(7) 0.0063(7) 0.0007(7)
C12 0.0444(9) 0.0427(10) 0.0400(9) 0.0005(7) 0.0081(7) 0.0014(8)
C13 0.0756(13) 0.0630(13) 0.0695(13) 0.0205(11) 0.0165(11) -0.0130(11)
C14 0.1039(18) 0.0783(16) 0.0735(15) 0.0313(12) 0.0279(13) 0.0130(13)
C15 0.0525(10) 0.0514(11) 0.0702(13) -0.0036(9) 0.0230(9) 0.0072(9)
N1 0.0400(7) 0.0408(8) 0.0501(8) -0.0035(6) 0.0096(6) 0.0050(6)
O1 0.0409(6) 0.0478(7) 0.0571(7) 0.0110(5) 0.0114(6) -0.0025(5)
O2 0.0434(7) 0.0769(10) 0.0947(11) 0.0080(8) 0.0217(7) -0.0076(7)
O3 0.0626(8) 0.0599(9) 0.0559(8) -0.0153(6) 0.0011(6) 0.0018(6)
O4 0.0527(7) 0.0501(7) 0.0535(7) 0.0150(6) 0.0110(6) 0.0015(6)
O5 0.0442(7) 0.0690(9) 0.0793(9) 0.0209(7) 0.0198(7) 0.0044(6)

loop_
_atom_type_symbol
_atom_type_description
_atom_type_scat_dispersion_real
_atom_type_scat_dispersion_imag
_atom_type_scat_source
C C 0.0033 0.0016 'International Tables Vol C Tables 4.2.6.8 and 6.1.1.4'
H H 0.0000 0.0000 'International Tables Vol C Tables 4.2.6.8 and 6.1.1.4'
N N 0.0061 0.0033 'International Tables Vol C Tables 4.2.6.8 and 6.1.1.4'
O O 0.0106 0.0060 'International Tables Vol C Tables 4.2.6.8 and 6.1.1.4'

loop_
_geom_angle_atom_site_label_1
_geom_angle_atom_site_label_2
_geom_angle_atom_site_label_3
_geom_angle
C2 C1 C6 121.91(16)
C2 C1 N1 127.73(15)
C6 C1 N1 110.34(13)
C1 C2 C3 117.05(16)
C1 C2 H2 121.5
C3 C2 H2 121.5
C4 C3 C2 121.62(16)
C4 C3 H3 119.2
C2 C3 H3 119.2
C3 C4 C5 120.68(17)
C3 C4 H4 119.7
C5 C4 H4 119.7
C6 C5 C4 118.22(16)
C6 C5 H5 120.9
C4 C5 H5 120.9
C5 C6 C1 120.50(15)
C5 C6 C7 131.28(15)
C1 C6 C7 108.18(13)
O1 C7 C11 103.26(12)
O1 C7 C6 111.48(12)
C11 C7 C6 119.03(13)
O1 C7 C8 108.14(13)
C11 C7 C8 112.44(13)
C6 C7 C8 102.31(12)
O3 C8 N1 127.54(16)
O3 C8 C7 124.70(15)
N1 C8 C7 107.75(14)
O2 C9 O1 121.02(16)
O2 C9 C10 131.20(17)
O1 C9 C10 107.78(14)
C11 C10 C9 109.07(15)
C11 C10 H10 125.5
C9 C10 H10 125.5
C10 C11 C12 129.12(15)
C10 C11 C7 109.76(14)
C12 C11 C7 121.05(13)
O5 C12 O4 125.60(16)
O5 C12 C11 122.63(15)
O4 C12 C11 111.75(14)
O4 C13 C14 108.83(17)
O4 C13 H13A 109.9
C14 C13 H13A 109.9
O4 C13 H13B 109.9
C14 C13 H13B 109.9
H13A C13 H13B 108.3
C13 C14 H14A 109.5
C13 C14 H14B 109.5
H14A C14 H14B 109.5
C13 C14 H14C 109.5
H14A C14 H14C 109.5
H14B C14 H14C 109.5
N1 C15 H15A 109.5
N1 C15 H15B 109.5
H15A C15 H15B 109.5
N1 C15 H15C 109.5
H15A C15 H15C 109.5
H15B C15 H15C 109.5
C8 N1 C1 111.39(13)
C8 N1 C15 124.26(14)
C1 N1 C15 124.35(13)
C9 O1 C7 110.11(12)
C12 O4 C13 117.18(14)

loop_
_geom_bond_atom_site_label_1
_geom_bond_atom_site_label_2
_geom_bond_distance
C1 C2 1.376(2)
C1 C6 1.383(2)
C1 N1 1.407(2)
C2 C3 1.387(2)
C2 H2 0.9300
C3 C4 1.372(2)
C3 H3 0.9300
C4 C5 1.389(2)
C4 H4 0.9300
C5 C6 1.373(2)
C5 H5 0.9300
C6 C7 1.502(2)
C7 O1 1.4428(18)
C7 C11 1.501(2)
C7 C8 1.553(2)
C8 O3 1.2133(19)
C8 N1 1.345(2)
C9 O2 1.1923(19)
C9 O1 1.365(2)
C9 C10 1.460(2)
C10 C11 1.317(2)
C10 H10 0.9300
C11 C12 1.476(2)
C12 O5 1.1983(19)
C12 O4 1.3190(19)
C13 O4 1.453(2)
C13 C14 1.466(3)
C13 H13A 0.9700
C13 H13B 0.9700
C14 H14A 0.9600
C14 H14B 0.9600
C14 H14C 0.9600
C15 N1 1.454(2)
C15 H15A 0.9600
C15 H15B 0.9600
C15 H15C 0.9600

loop_
_geom_torsion_atom_site_label_1
_geom_torsion_atom_site_label_2
_geom_torsion_atom_site_label_3
_geom_torsion_atom_site_label_4
_geom_torsion
C6 C1 C2 C3 -0.2(2)
N1 C1 C2 C3 -178.74(16)
C1 C2 C3 C4 0.1(3)
C2 C3 C4 C5 0.1(3)
C3 C4 C5 C6 -0.2(3)
C4 C5 C6 C1 0.1(3)
C4 C5 C6 C7 177.65(16)
C2 C1 C6 C5 0.1(2)
N1 C1 C6 C5 178.87(14)
C2 C1 C6 C7 -177.94(15)
N1 C1 C6 C7 0.79(18)
C5 C6 C7 O1 -62.3(2)
C1 C6 C7 O1 115.52(14)
C5 C6 C7 C11 57.7(2)
C1 C6 C7 C11 -124.46(15)
C5 C6 C7 C8 -177.65(17)
C1 C6 C7 C8 0.15(16)
O1 C7 C8 O3 60.4(2)
C11 C7 C8 O3 -53.0(2)
C6 C7 C8 O3 178.14(16)
O1 C7 C8 N1 -118.84(14)
C11 C7 C8 N1 127.80(14)
C6 C7 C8 N1 -1.07(16)
O2 C9 C10 C11 178.1(2)
O1 C9 C10 C11 -1.39(19)
C9 C10 C11 C12 178.05(15)
C9 C10 C11 C7 1.08(19)
O1 C7 C11 C10 -0.40(17)
C6 C7 C11 C10 -124.54(16)
C8 C7 C11 C10 115.92(15)
O1 C7 C11 C12 -177.66(13)
C6 C7 C11 C12 58.2(2)
C8 C7 C11 C12 -61.34(18)
C10 C11 C12 O5 -174.81(18)
C7 C11 C12 O5 1.9(2)
C10 C11 C12 O4 3.7(2)
C7 C11 C12 O4 -179.59(14)
O3 C8 N1 C1 -177.56(17)
C7 C8 N1 C1 1.62(18)
O3 C8 N1 C15 3.4(3)
C7 C8 N1 C15 -177.39(15)
C2 C1 N1 C8 177.06(16)
C6 C1 N1 C8 -1.58(19)
C2 C1 N1 C15 -3.9(3)
C6 C1 N1 C15 177.43(15)
O2 C9 O1 C7 -178.39(16)
C10 C9 O1 C7 1.12(18)
C11 C7 O1 C9 -0.48(16)
C6 C7 O1 C9 128.46(14)
C8 C7 O1 C9 -119.81(14)
O5 C12 O4 C13 -5.2(3)
C11 C12 O4 C13 176.35(15)
C14 C13 O4 C12 161.92(17)
